data_7117804
loop_
_publ_author_name
'Holger Braunschweig'
'Ivo Krummenacher'
'Lisa Mailander'
'Florian Rauch'

_publ_section_title
;
 O,N,B-Containing eight-membered heterocycles by ring expansion of boroles
 with nitrones
;
_journal_name_full Chem.Commun.
_journal_page_first 14513
_journal_paper_doi 10.1039/C5cc05368D
_journal_volume 51
_journal_year 2015
_chemical_formula_moiety 'C50 H42 B N O'
_chemical_formula_sum 'C50 H42 B N O'
_chemical_formula_weight 683.65
_chemical_name_systematic (4Z,6E)-8-mesityl-2,3,4,5,6,7-hexaphenyl-3,8-dihydro-1,2,8-oxazaborocine
_space_group_crystal_system triclinic
_space_group_IT_number 2
_space_group_name_Hall '-P 1'
_space_group_name_H-M_alt 'P -1'
_symmetry_space_group_name_Hall '-P 1'
_symmetry_space_group_name_H-M 'P -1'
_atom_sites_solution_hydrogens geom
_atom_sites_solution_secondary iterative
_audit_creation_method SHELXL-2014/6
_audit_update_record
;
2015-06-23 deposited with the CCDC.
2015-08-03 downloaded from the CCDC.
;
_cell_angle_alpha 103.700(8)
_cell_angle_beta 92.293(15)
_cell_angle_gamma 94.425(19)
_cell_formula_units_Z 4
_cell_length_a 12.592(5)
_cell_length_b 15.365(6)
_cell_length_c 20.175(3)
_cell_measurement_reflns_used 9897
_cell_measurement_temperature 100(2)
_cell_measurement_theta_max 26.71
_cell_measurement_theta_min 2.22
_cell_volume 3774(2)
_computing_cell_refinement 'Saint+ ver. V8.34A (Bruker AXS)'
_computing_data_collection 'APEX2 ver. 2014.9 (Bruker AXS)'
_computing_data_reduction 'Saint+ ver. V8.34A (Bruker AXS)'
_computing_molecular_graphics 'ShelXLe (Huebschle et all, 2011)'
_computing_publication_material 'SHELXL-2014/6 (Sheldrick, 2014)'
_computing_structure_refinement 'SHELXL-2014/6 (Sheldrick, 2014)'
_computing_structure_solution 'SHELXT (Sheldrick, 2012)'
_diffrn_ambient_temperature 100(2)
_diffrn_detector 'CMOS area detector (Photon 100)'
_diffrn_detector_area_resol_mean 8.333
_diffrn_measured_fraction_theta_full 0.999
_diffrn_measured_fraction_theta_max 0.999
_diffrn_measurement_device_type 'Bruker D8 Quest'
_diffrn_measurement_method '\f and \w scans'
_diffrn_radiation_type MoK\a
_diffrn_radiation_wavelength 0.71073
_diffrn_reflns_av_R_equivalents 0.0870
_diffrn_reflns_av_unetI/netI 0.0521
_diffrn_reflns_laue_measured_fraction_full 0.999
_diffrn_reflns_laue_measured_fraction_max 0.999
_diffrn_reflns_limit_h_max 15
_diffrn_reflns_limit_h_min -15
_diffrn_reflns_limit_k_max 19
_diffrn_reflns_limit_k_min -19
_diffrn_reflns_limit_l_max 25
_diffrn_reflns_limit_l_min -23
_diffrn_reflns_number 109369
_diffrn_reflns_point_group_measured_fraction_full 0.999
_diffrn_reflns_point_group_measured_fraction_max 0.999
_diffrn_reflns_theta_full 26.000
_diffrn_reflns_theta_max 26.372
_diffrn_reflns_theta_min 2.217
_diffrn_source 'microfocus sealed tube (Incoatec ImS)'
_exptl_absorpt_coefficient_mu 0.070
_exptl_absorpt_correction_T_max 0.7454
_exptl_absorpt_correction_T_min 0.6921
_exptl_absorpt_correction_type multi-scan
_exptl_absorpt_process_details 'SadAbs 2014/5 (Bruker AXS)'
_exptl_crystal_colour colourless
_exptl_crystal_density_diffrn 1.203
_exptl_crystal_description plate
_exptl_crystal_F_000 1448
_exptl_crystal_recrystallization_method 'Re-crystallisation from solvent: '
_exptl_crystal_size_max 0.131
_exptl_crystal_size_mid 0.083
_exptl_crystal_size_min 0.040
_refine_diff_density_max 0.292
_refine_diff_density_min -0.234
_refine_diff_density_rms 0.047
_refine_ls_extinction_coef .
_refine_ls_extinction_method none
_refine_ls_goodness_of_fit_ref 1.011
_refine_ls_hydrogen_treatment constr
_refine_ls_matrix_type full
_refine_ls_number_parameters 961
_refine_ls_number_reflns 15432
_refine_ls_number_restraints 0
_refine_ls_restrained_S_all 1.011
_refine_ls_R_factor_all 0.0819
_refine_ls_R_factor_gt 0.0497
_refine_ls_shift/su_max 0.001
_refine_ls_shift/su_mean 0.000
_refine_ls_structure_factor_coef Fsqd
_refine_ls_weighting_details 'w=1/[\s^2^(Fo^2^)+(0.0524P)^2^+1.4729P] where P=(Fo^2^+2Fc^2^)/3'
_refine_ls_weighting_scheme calc
_refine_ls_wR_factor_gt 0.1065
_refine_ls_wR_factor_ref 0.1184
_reflns_Friedel_coverage 0.000
_reflns_friedel_fraction_full .
_reflns_friedel_fraction_max .
_reflns_number_gt 10989
_reflns_number_total 15432
_reflns_threshold_expression 'I > 2\s(I)'
_cod_data_source_file c5cc05368d2.cif
_cod_data_source_block 6
_cod_database_code 7117804
_shelx_space_group_comment
;
The symmetry employed for this shelxl refinement is uniquely defined
by the following loop, which should always be used as a source of
symmetry information in preference to the above space-group names.
They are only intended as comments.
;
_shelx_estimated_absorpt_t_min 0.991
_shelx_estimated_absorpt_t_max 0.997
_shelxl_version_number 2014/6

loop_
_space_group_symop_operation_xyz
'x, y, z'
'-x, -y, -z'

loop_
_atom_site_label
_atom_site_type_symbol
_atom_site_fract_x
_atom_site_fract_y
_atom_site_fract_z
_atom_site_U_iso_or_equiv
_atom_site_adp_type
_atom_site_occupancy
_atom_site_site_symmetry_order
_atom_site_calc_flag
_atom_site_refinement_flags_posn
_atom_site_refinement_flags_adp
_atom_site_refinement_flags_occupancy
_atom_site_disorder_assembly
_atom_site_disorder_group
N1 N 0.73475(11) 0.70727(9) 0.79112(7) 0.0148(3) Uani 1 1 d . . . . .
O1 O 0.67606(9) 0.64836(8) 0.82836(6) 0.0167(3) Uani 1 1 d . . . . .
B1 B 0.60025(16) 0.69196(13) 0.86593(9) 0.0166(4) Uani 1 1 d . . . . .
C1 C 0.84328(13) 0.72997(11) 0.82433(8) 0.0154(4) Uani 1 1 d . . . . .
H1 H 0.8795 0.6732 0.8179 0.018 Uiso 1 1 calc R U . . .
C2 C 0.84589(13) 0.77339(11) 0.90172(8) 0.0147(3) Uani 1 1 d . . . . .
C3 C 0.77991(13) 0.83262(11) 0.93522(8) 0.0142(3) Uani 1 1 d . . . . .
C4 C 0.68001(13) 0.85910(11) 0.90488(8) 0.0144(3) Uani 1 1 d . . . . .
C5 C 0.59825(13) 0.79734(11) 0.87584(8) 0.0160(4) Uani 1 1 d . . . . .
C71 C 0.50321(13) 0.81983(11) 0.83821(8) 0.0162(4) Uani 1 1 d . . . . .
C66 C 0.58272(14) 1.00133(12) 0.93108(9) 0.0195(4) Uani 1 1 d . . . . .
H66 H 0.5181 0.9664 0.9337 0.023 Uiso 1 1 calc R U . . .
C65 C 0.58415(15) 1.09425(13) 0.94307(10) 0.0277(4) Uani 1 1 d . . . . .
H65 H 0.5205 1.1223 0.9545 0.033 Uiso 1 1 calc R U . . .
C11 C 0.73678(13) 0.65168(11) 0.72183(8) 0.0154(4) Uani 1 1 d . . . . .
C12 C 0.78286(14) 0.57045(12) 0.70722(9) 0.0191(4) Uani 1 1 d . . . . .
H12 H 0.8127 0.5480 0.7432 0.023 Uiso 1 1 calc R U . . .
C14 C 0.73944(15) 0.55449(12) 0.58749(9) 0.0236(4) Uani 1 1 d . . . . .
H14 H 0.7414 0.5216 0.5414 0.028 Uiso 1 1 calc R U . . .
C15 C 0.69133(15) 0.63413(13) 0.60239(9) 0.0249(4) Uani 1 1 d . . . . .
H15 H 0.6594 0.6556 0.5666 0.030 Uiso 1 1 calc R U . . .
C16 C 0.68969(14) 0.68278(12) 0.66969(9) 0.0215(4) Uani 1 1 d . . . . .
H16 H 0.6563 0.7374 0.6800 0.026 Uiso 1 1 calc R U . . .
C72 C 0.39879(14) 0.79745(12) 0.85299(9) 0.0213(4) Uani 1 1 d . . . . .
H72 H 0.3864 0.7723 0.8910 0.026 Uiso 1 1 calc R U . . .
C21 C 0.50830(13) 0.62809(11) 0.88555(8) 0.0159(4) Uani 1 1 d . . . . .
C22 C 0.48844(14) 0.62387(11) 0.95251(8) 0.0175(4) Uani 1 1 d . . . . .
C23 C 0.40012(14) 0.57048(12) 0.96504(9) 0.0205(4) Uani 1 1 d . . . . .
H23 H 0.3884 0.5675 1.0107 0.025 Uiso 1 1 calc R U . . .
C24 C 0.32917(14) 0.52174(12) 0.91271(9) 0.0207(4) Uani 1 1 d . . . . .
C25 C 0.34984(14) 0.52556(12) 0.84612(9) 0.0208(4) Uani 1 1 d . . . . .
H25 H 0.3022 0.4924 0.8096 0.025 Uiso 1 1 calc R U . . .
C26 C 0.43799(14) 0.57639(11) 0.83153(8) 0.0179(4) Uani 1 1 d . . . . .
C27 C 0.56208(15) 0.67559(13) 1.01173(9) 0.0246(4) Uani 1 1 d . . . . .
H27A H 0.5835 0.6350 1.0397 0.037 Uiso 1 1 calc R U . . .
H27B H 0.5251 0.7239 1.0397 0.037 Uiso 1 1 calc R U . . .
H27C H 0.6256 0.7016 0.9944 0.037 Uiso 1 1 calc R U . . .
C28 C 0.23216(15) 0.46601(13) 0.92644(10) 0.0289(5) Uani 1 1 d . . . . .
H28A H 0.2208 0.4102 0.8905 0.043 Uiso 1 1 calc R U . . .
H28B H 0.1694 0.5001 0.9269 0.043 Uiso 1 1 calc R U . . .
H28C H 0.2433 0.4516 0.9709 0.043 Uiso 1 1 calc R U . . .
C29 C 0.45628(15) 0.57675(13) 0.75801(9) 0.0245(4) Uani 1 1 d . . . . .
H29A H 0.3980 0.5399 0.7282 0.037 Uiso 1 1 calc R U . . .
H29B H 0.5242 0.5521 0.7456 0.037 Uiso 1 1 calc R U . . .
H29C H 0.4585 0.6386 0.7526 0.037 Uiso 1 1 calc R U . . .
C13 C 0.78500(14) 0.52244(12) 0.64008(9) 0.0220(4) Uani 1 1 d . . . . .
H13 H 0.8176 0.4675 0.6298 0.026 Uiso 1 1 calc R U . . .
C31 C 0.89997(13) 0.78952(12) 0.78306(8) 0.0170(4) Uani 1 1 d . . . . .
C32 C 0.98662(14) 0.76148(13) 0.74574(9) 0.0222(4) Uani 1 1 d . . . . .
H32 H 1.0154 0.7071 0.7488 0.027 Uiso 1 1 calc R U . . .
C76 C 0.51890(14) 0.85760(12) 0.78239(8) 0.0201(4) Uani 1 1 d . . . . .
H76 H 0.5894 0.8737 0.7717 0.024 Uiso 1 1 calc R U . . .
C75 C 0.43276(16) 0.87178(13) 0.74254(9) 0.0270(4) Uani 1 1 d . . . . .
H75 H 0.4443 0.8979 0.7049 0.032 Uiso 1 1 calc R U . . .
C74 C 0.33033(16) 0.84796(13) 0.75746(10) 0.0293(5) Uani 1 1 d . . . . .
H74 H 0.2714 0.8566 0.7296 0.035 Uiso 1 1 calc R U . . .
C73 C 0.31328(15) 0.81146(13) 0.81289(10) 0.0270(4) Uani 1 1 d . . . . .
H73 H 0.2425 0.7959 0.8235 0.032 Uiso 1 1 calc R U . . .
C64 C 0.67671(15) 1.14664(13) 0.93863(10) 0.0275(4) Uani 1 1 d . . . . .
H64 H 0.6764 1.2100 0.9457 0.033 Uiso 1 1 calc R U . . .
C63 C 0.76942(15) 1.10586(12) 0.92378(9) 0.0243(4) Uani 1 1 d . . . . .
H63 H 0.8337 1.1410 0.9209 0.029 Uiso 1 1 calc R U . . .
C62 C 0.76854(14) 1.01375(12) 0.91316(9) 0.0193(4) Uani 1 1 d . . . . .
H62 H 0.8335 0.9868 0.9042 0.023 Uiso 1 1 calc R U . . .
C61 C 0.67616(13) 0.95878(11) 0.91510(8) 0.0149(4) Uani 1 1 d . . . . .
C56 C 0.72171(14) 0.90138(12) 1.05180(9) 0.0188(4) Uani 1 1 d . . . . .
H56 H 0.6520 0.8741 1.0366 0.023 Uiso 1 1 calc R U . . .
C55 C 0.73833(15) 0.95728(12) 1.11700(9) 0.0211(4) Uani 1 1 d . . . . .
H55 H 0.6805 0.9678 1.1459 0.025 Uiso 1 1 calc R U . . .
C54 C 0.83920(15) 0.99740(12) 1.13963(9) 0.0220(4) Uani 1 1 d . . . . .
H54 H 0.8513 1.0359 1.1841 0.026 Uiso 1 1 calc R U . . .
C53 C 0.92261(14) 0.98121(12) 1.09711(9) 0.0222(4) Uani 1 1 d . . . . .
H53 H 0.9922 1.0085 1.1128 0.027 Uiso 1 1 calc R U . . .
C52 C 0.90596(14) 0.92566(11) 1.03199(9) 0.0180(4) Uani 1 1 d . . . . .
H52 H 0.9640 0.9156 1.0033 0.022 Uiso 1 1 calc R U . . .
C51 C 0.80445(13) 0.88428(11) 1.00817(8) 0.0142(3) Uani 1 1 d . . . . .
C46 C 0.91385(14) 0.70716(11) 0.99613(8) 0.0190(4) Uani 1 1 d . . . . .
H46 H 0.8440 0.7068 1.0122 0.023 Uiso 1 1 calc R U . . .
C45 C 0.99390(15) 0.67315(12) 1.02933(9) 0.0230(4) Uani 1 1 d . . . . .
H45 H 0.9786 0.6504 1.0681 0.028 Uiso 1 1 calc R U . . .
C44 C 1.09584(15) 0.67236(12) 1.00611(9) 0.0240(4) Uani 1 1 d . . . . .
H44 H 1.1505 0.6489 1.0287 0.029 Uiso 1 1 calc R U . . .
C43 C 1.11773(15) 0.70594(13) 0.94984(9) 0.0245(4) Uani 1 1 d . . . . .
H43 H 1.1876 0.7054 0.9337 0.029 Uiso 1 1 calc R U . . .
C42 C 1.03779(14) 0.74050(12) 0.91685(9) 0.0205(4) Uani 1 1 d . . . . .
H42 H 1.0537 0.7635 0.8783 0.025 Uiso 1 1 calc R U . . .
C41 C 0.93434(13) 0.74182(11) 0.93962(8) 0.0155(4) Uani 1 1 d . . . . .
C36 C 0.85817(14) 0.86886(12) 0.77713(8) 0.0193(4) Uani 1 1 d . . . . .
H36 H 0.7974 0.8876 0.8012 0.023 Uiso 1 1 calc R U . . .
C35 C 0.90410(15) 0.92075(13) 0.73657(9) 0.0252(4) Uani 1 1 d . . . . .
H35 H 0.8765 0.9758 0.7342 0.030 Uiso 1 1 calc R U . . .
C34 C 0.99058(15) 0.89205(14) 0.69943(9) 0.0281(5) Uani 1 1 d . . . . .
H34 H 1.0216 0.9270 0.6710 0.034 Uiso 1 1 calc R U . . .
C33 C 1.03166(15) 0.81279(14) 0.70379(9) 0.0278(5) Uani 1 1 d . . . . .
H33 H 1.0907 0.7931 0.6782 0.033 Uiso 1 1 calc R U . . .
N101 N 0.60178(11) 0.27952(10) 0.60992(7) 0.0177(3) Uani 1 1 d . . . . .
O101 O 0.67439(9) 0.32692(8) 0.57144(6) 0.0165(3) Uani 1 1 d . . . . .
B101 B 0.74025(15) 0.27419(13) 0.53125(9) 0.0153(4) Uani 1 1 d . . . . .
C101 C 0.64357(13) 0.31206(12) 0.68223(8) 0.0169(4) Uani 1 1 d . . . . .
H101 H 0.6433 0.3790 0.6947 0.020 Uiso 1 1 calc R U . . .
C102 C 0.75795(13) 0.28987(11) 0.69541(8) 0.0158(4) Uani 1 1 d . . . . .
C103 C 0.80701(14) 0.21729(11) 0.66257(8) 0.0173(4) Uani 1 1 d . . . . .
C104 C 0.77305(14) 0.15130(11) 0.59595(8) 0.0169(4) Uani 1 1 d . . . . .
C105 C 0.75013(13) 0.17552(11) 0.53718(8) 0.0162(4) Uani 1 1 d . . . . .
C111 C 0.49957(14) 0.31384(12) 0.59853(8) 0.0182(4) Uani 1 1 d . . . . .
C112 C 0.49049(14) 0.40277(12) 0.59671(8) 0.0212(4) Uani 1 1 d . . . . .
H112 H 0.5526 0.4436 0.6025 0.025 Uiso 1 1 calc R U . . .
C113 C 0.39141(15) 0.43206(14) 0.58650(9) 0.0281(4) Uani 1 1 d . . . . .
H113 H 0.3859 0.4927 0.5845 0.034 Uiso 1 1 calc R U . . .
C114 C 0.30039(16) 0.37356(15) 0.57926(9) 0.0321(5) Uani 1 1 d . . . . .
H114 H 0.2322 0.3941 0.5733 0.038 Uiso 1 1 calc R U . . .
C115 C 0.30908(16) 0.28516(16) 0.58070(9) 0.0332(5) Uani 1 1 d . . . . .
H115 H 0.2465 0.2449 0.5757 0.040 Uiso 1 1 calc R U . . .
C116 C 0.40915(15) 0.25388(14) 0.58940(9) 0.0271(4) Uani 1 1 d . . . . .
H116 H 0.4149 0.1925 0.5891 0.033 Uiso 1 1 calc R U . . .
C121 C 0.78933(14) 0.31992(11) 0.47584(8) 0.0158(4) Uani 1 1 d . . . . .
C122 C 0.89669(14) 0.35233(12) 0.47726(9) 0.0184(4) Uani 1 1 d . . . . .
C123 C 0.93173(15) 0.39604(12) 0.42760(9) 0.0226(4) Uani 1 1 d . . . . .
H123 H 1.0043 0.4192 0.4298 0.027 Uiso 1 1 calc R U . . .
C124 C 0.86279(15) 0.40631(12) 0.37514(9) 0.0229(4) Uani 1 1 d . . . . .
C125 C 0.75712(15) 0.37126(12) 0.37286(9) 0.0219(4) Uani 1 1 d . . . . .
H125 H 0.7097 0.3758 0.3363 0.026 Uiso 1 1 calc R U . . .
C126 C 0.71887(14) 0.32992(11) 0.42236(8) 0.0184(4) Uani 1 1 d . . . . .
C127 C 0.97593(15) 0.34060(13) 0.53185(10) 0.0266(4) Uani 1 1 d . . . . .
H12A H 1.0245 0.3954 0.5470 0.040 Uiso 1 1 calc R U . . .
H12B H 1.0170 0.2896 0.5133 0.040 Uiso 1 1 calc R U . . .
H12C H 0.9378 0.3292 0.5708 0.040 Uiso 1 1 calc R U . . .
C128 C 0.89937(17) 0.45439(14) 0.32174(10) 0.0318(5) Uani 1 1 d . . . . .
H12D H 0.8677 0.4217 0.2767 0.048 Uiso 1 1 calc R U . . .
H12E H 0.9773 0.4571 0.3212 0.048 Uiso 1 1 calc R U . . .
H12F H 0.8768 0.5156 0.3327 0.048 Uiso 1 1 calc R U . . .
C129 C 0.60162(14) 0.29719(13) 0.41824(9) 0.0248(4) Uani 1 1 d . . . . .
H12G H 0.5692 0.2980 0.3734 0.037 Uiso 1 1 calc R U . . .
H12H H 0.5656 0.3367 0.4542 0.037 Uiso 1 1 calc R U . . .
H12I H 0.5942 0.2357 0.4244 0.037 Uiso 1 1 calc R U . . .
C131 C 0.56599(14) 0.27442(12) 0.72742(8) 0.0190(4) Uani 1 1 d . . . . .
C132 C 0.57963(15) 0.19383(12) 0.74533(9) 0.0233(4) Uani 1 1 d . . . . .
H132 H 0.6380 0.1607 0.7292 0.028 Uiso 1 1 calc R U . . .
C133 C 0.50813(16) 0.16122(13) 0.78684(9) 0.0281(4) Uani 1 1 d . . . . .
H133 H 0.5180 0.1062 0.7990 0.034 Uiso 1 1 calc R U . . .
C134 C 0.42321(16) 0.20895(14) 0.81004(9) 0.0289(5) Uani 1 1 d . . . . .
H134 H 0.3739 0.1864 0.8377 0.035 Uiso 1 1 calc R U . . .
C135 C 0.40966(16) 0.28941(14) 0.79317(9) 0.0298(5) Uani 1 1 d . . . . .
H135 H 0.3514 0.3224 0.8096 0.036 Uiso 1 1 calc R U . . .
C136 C 0.48070(15) 0.32244(13) 0.75236(9) 0.0259(4) Uani 1 1 d . . . . .
H136 H 0.4711 0.3782 0.7413 0.031 Uiso 1 1 calc R U . . .
C141 C 0.81429(14) 0.35845(11) 0.75450(8) 0.0178(4) Uani 1 1 d . . . . .
C142 C 0.76351(15) 0.39507(13) 0.81353(9) 0.0246(4) Uani 1 1 d . . . . .
H142 H 0.6917 0.3743 0.8179 0.029 Uiso 1 1 calc R U . . .
C143 C 0.81615(16) 0.46152(13) 0.86622(9) 0.0274(4) Uani 1 1 d . . . . .
H143 H 0.7796 0.4861 0.9057 0.033 Uiso 1 1 calc R U . . .
C144 C 0.92113(16) 0.49209(12) 0.86160(9) 0.0250(4) Uani 1 1 d . . . . .
H144 H 0.9575 0.5363 0.8981 0.030 Uiso 1 1 calc R U . . .
C145 C 0.97251(15) 0.45744(12) 0.80309(9) 0.0225(4) Uani 1 1 d . . . . .
H145 H 1.0444 0.4784 0.7992 0.027 Uiso 1 1 calc R U . . .
C146 C 0.91958(14) 0.39228(12) 0.75004(9) 0.0193(4) Uani 1 1 d . . . . .
H146 H 0.9555 0.3701 0.7098 0.023 Uiso 1 1 calc R U . . .
C151 C 0.90884(14) 0.19595(11) 0.69430(8) 0.0186(4) Uani 1 1 d . . . . .
C152 C 0.91293(15) 0.18469(12) 0.76095(9) 0.0223(4) Uani 1 1 d . . . . .
H152 H 0.8504 0.1892 0.7859 0.027 Uiso 1 1 calc R U . . .
C153 C 1.00707(16) 0.16698(13) 0.79120(10) 0.0284(4) Uani 1 1 d . . . . .
H153 H 1.0085 0.1591 0.8365 0.034 Uiso 1 1 calc R U . . .
C154 C 1.09878(17) 0.16083(14) 0.75559(11) 0.0343(5) Uani 1 1 d . . . . .
H154 H 1.1638 0.1504 0.7767 0.041 Uiso 1 1 calc R U . . .
C155 C 1.00067(15) 0.18630(13) 0.65854(10) 0.0252(4) Uani 1 1 d . . . . .
H155 H 0.9987 0.1909 0.6124 0.030 Uiso 1 1 calc R U . . .
C156 C 1.09534(17) 0.17004(14) 0.68895(11) 0.0352(5) Uani 1 1 d . . . . .
H156 H 1.1579 0.1652 0.6640 0.042 Uiso 1 1 calc R U . . .
C161 C 0.77889(15) 0.05291(12) 0.59373(8) 0.0207(4) Uani 1 1 d . . . . .
C162 C 0.85537(17) 0.00463(13) 0.55711(9) 0.0286(4) Uani 1 1 d . . . . .
H162 H 0.9090 0.0352 0.5371 0.034 Uiso 1 1 calc R U . . .
C163 C 0.85447(19) -0.08768(13) 0.54943(10) 0.0354(5) Uani 1 1 d . . . . .
H163 H 0.9075 -0.1196 0.5244 0.043 Uiso 1 1 calc R U . . .
C164 C 0.7771(2) -0.13307(13) 0.57785(10) 0.0383(6) Uani 1 1 d . . . . .
H164 H 0.7764 -0.1963 0.5723 0.046 Uiso 1 1 calc R U . . .
C165 C 0.70075(18) -0.08653(14) 0.61425(11) 0.0349(5) Uani 1 1 d . . . . .
H165 H 0.6469 -0.1176 0.6337 0.042 Uiso 1 1 calc R U . . .
C166 C 0.70236(16) 0.00604(13) 0.62260(9) 0.0267(4) Uani 1 1 d . . . . .
H166 H 0.6500 0.0378 0.6486 0.032 Uiso 1 1 calc R U . . .
C171 C 0.72079(14) 0.10565(11) 0.47227(8) 0.0155(4) Uani 1 1 d . . . . .
C172 C 0.78840(14) 0.09123(12) 0.41838(9) 0.0212(4) Uani 1 1 d . . . . .
H172 H 0.8539 0.1276 0.4220 0.025 Uiso 1 1 calc R U . . .
C173 C 0.76092(15) 0.02435(13) 0.35969(9) 0.0254(4) Uani 1 1 d . . . . .
H173 H 0.8084 0.0141 0.3238 0.031 Uiso 1 1 calc R U . . .
C174 C 0.66493(15) -0.02764(12) 0.35298(9) 0.0242(4) Uani 1 1 d . . . . .
H174 H 0.6468 -0.0741 0.3129 0.029 Uiso 1 1 calc R U . . .
C175 C 0.59552(15) -0.01180(13) 0.40464(9) 0.0246(4) Uani 1 1 d . . . . .
H175 H 0.5286 -0.0465 0.3997 0.030 Uiso 1 1 calc R U . . .
C176 C 0.62286(14) 0.05452(12) 0.46375(9) 0.0209(4) Uani 1 1 d . . . . .
H176 H 0.5742 0.0653 0.4989 0.025 Uiso 1 1 calc R U . . .

loop_
_atom_site_aniso_label
_atom_site_aniso_U_11
_atom_site_aniso_U_22
_atom_site_aniso_U_33
_atom_site_aniso_U_23
_atom_site_aniso_U_13
_atom_site_aniso_U_12
N1 0.0149(7) 0.0168(8) 0.0132(7) 0.0055(6) 0.0012(6) -0.0010(6)
O1 0.0180(6) 0.0159(6) 0.0169(6) 0.0055(5) 0.0020(5) -0.0002(5)
B1 0.0159(10) 0.0200(10) 0.0123(9) 0.0024(8) -0.0062(7) 0.0004(8)
C1 0.0129(9) 0.0175(9) 0.0152(8) 0.0023(7) 0.0000(6) 0.0026(7)
C2 0.0133(9) 0.0153(9) 0.0148(8) 0.0031(7) -0.0002(6) -0.0016(7)
C3 0.0140(9) 0.0133(8) 0.0151(8) 0.0041(7) -0.0006(6) -0.0012(7)
C4 0.0126(8) 0.0183(9) 0.0116(8) 0.0023(7) 0.0012(6) 0.0008(7)
C5 0.0138(9) 0.0200(9) 0.0140(8) 0.0033(7) 0.0027(7) 0.0023(7)
C71 0.0155(9) 0.0131(9) 0.0169(8) -0.0018(7) -0.0027(7) 0.0017(7)
C66 0.0133(9) 0.0220(10) 0.0217(9) 0.0028(7) -0.0002(7) -0.0002(7)
C65 0.0185(10) 0.0226(10) 0.0395(11) 0.0010(9) -0.0018(8) 0.0087(8)
C11 0.0110(8) 0.0177(9) 0.0163(8) 0.0031(7) 0.0000(6) -0.0031(7)
C12 0.0185(9) 0.0183(9) 0.0196(9) 0.0041(7) -0.0032(7) 0.0003(7)
C14 0.0268(10) 0.0245(10) 0.0157(9) -0.0009(7) 0.0024(7) -0.0042(8)
C15 0.0302(11) 0.0285(11) 0.0166(9) 0.0081(8) -0.0019(8) -0.0008(8)
C16 0.0230(10) 0.0207(10) 0.0215(9) 0.0058(7) -0.0001(7) 0.0035(8)
C72 0.0171(9) 0.0196(9) 0.0256(9) 0.0026(8) 0.0013(7) 0.0007(7)
C21 0.0144(9) 0.0150(9) 0.0183(8) 0.0034(7) -0.0003(7) 0.0035(7)
C22 0.0201(9) 0.0150(9) 0.0176(8) 0.0035(7) 0.0008(7) 0.0044(7)
C23 0.0228(10) 0.0216(10) 0.0182(9) 0.0062(7) 0.0056(7) 0.0026(8)
C24 0.0176(9) 0.0181(9) 0.0271(10) 0.0061(7) 0.0039(7) 0.0021(7)
C25 0.0179(9) 0.0190(9) 0.0229(9) 0.0013(7) -0.0039(7) -0.0007(7)
C26 0.0180(9) 0.0169(9) 0.0191(9) 0.0051(7) -0.0006(7) 0.0019(7)
C27 0.0277(11) 0.0264(10) 0.0187(9) 0.0055(8) -0.0013(8) -0.0027(8)
C28 0.0235(11) 0.0265(11) 0.0353(11) 0.0057(9) 0.0090(8) -0.0035(8)
C29 0.0257(10) 0.0273(11) 0.0178(9) 0.0031(8) -0.0029(8) -0.0064(8)
C13 0.0210(10) 0.0167(9) 0.0248(9) -0.0011(7) 0.0003(7) -0.0004(7)
C31 0.0137(9) 0.0209(9) 0.0129(8) -0.0009(7) -0.0027(7) -0.0024(7)
C32 0.0180(10) 0.0275(10) 0.0180(9) -0.0001(8) -0.0007(7) 0.0012(8)
C76 0.0188(9) 0.0218(10) 0.0181(9) 0.0013(7) 0.0000(7) 0.0047(7)
C75 0.0343(12) 0.0287(11) 0.0175(9) 0.0029(8) -0.0030(8) 0.0113(9)
C74 0.0247(11) 0.0308(11) 0.0282(10) -0.0010(9) -0.0108(8) 0.0087(9)
C73 0.0145(10) 0.0253(10) 0.0386(11) 0.0031(9) -0.0013(8) 0.0020(8)
C64 0.0264(11) 0.0164(10) 0.0379(11) 0.0042(8) -0.0054(9) 0.0015(8)
C63 0.0212(10) 0.0202(10) 0.0297(10) 0.0044(8) 0.0014(8) -0.0044(8)
C62 0.0142(9) 0.0205(9) 0.0219(9) 0.0025(7) 0.0018(7) 0.0015(7)
C61 0.0143(9) 0.0174(9) 0.0119(8) 0.0022(7) -0.0023(6) 0.0003(7)
C56 0.0152(9) 0.0189(9) 0.0203(9) 0.0019(7) 0.0001(7) -0.0011(7)
C55 0.0231(10) 0.0217(10) 0.0188(9) 0.0035(7) 0.0072(7) 0.0045(8)
C54 0.0275(10) 0.0214(10) 0.0148(8) -0.0005(7) -0.0045(7) 0.0053(8)
C53 0.0151(9) 0.0235(10) 0.0242(9) 0.0001(8) -0.0063(7) -0.0002(7)
C52 0.0149(9) 0.0189(9) 0.0199(9) 0.0037(7) 0.0011(7) 0.0028(7)
C51 0.0142(9) 0.0128(8) 0.0160(8) 0.0043(7) -0.0018(7) 0.0016(7)
C46 0.0185(9) 0.0182(9) 0.0194(9) 0.0026(7) 0.0017(7) 0.0028(7)
C45 0.0302(11) 0.0188(10) 0.0205(9) 0.0063(7) -0.0028(8) 0.0027(8)
C44 0.0237(10) 0.0178(9) 0.0288(10) 0.0038(8) -0.0108(8) 0.0042(8)
C43 0.0158(9) 0.0285(11) 0.0275(10) 0.0038(8) -0.0025(8) 0.0026(8)
C42 0.0188(10) 0.0235(10) 0.0189(9) 0.0048(7) -0.0010(7) 0.0021(7)
C41 0.0170(9) 0.0118(8) 0.0152(8) -0.0014(7) -0.0020(7) 0.0014(7)
C36 0.0181(9) 0.0205(9) 0.0174(8) 0.0017(7) 0.0003(7) -0.0010(7)
C35 0.0287(11) 0.0230(10) 0.0227(9) 0.0065(8) -0.0049(8) -0.0051(8)
C34 0.0244(11) 0.0360(12) 0.0228(10) 0.0097(8) -0.0013(8) -0.0114(9)
C33 0.0165(10) 0.0443(13) 0.0190(9) 0.0035(9) 0.0015(7) -0.0071(9)
N101 0.0180(8) 0.0217(8) 0.0150(7) 0.0074(6) 0.0035(6) 0.0000(6)
O101 0.0172(6) 0.0167(6) 0.0167(6) 0.0061(5) 0.0031(5) 0.0012(5)
B101 0.0137(10) 0.0178(10) 0.0120(9) 0.0002(7) -0.0038(7) 0.0002(8)
C101 0.0189(9) 0.0174(9) 0.0138(8) 0.0026(7) 0.0014(7) 0.0016(7)
C102 0.0193(9) 0.0168(9) 0.0126(8) 0.0064(7) 0.0018(7) 0.0008(7)
C103 0.0212(9) 0.0184(9) 0.0137(8) 0.0071(7) -0.0002(7) 0.0007(7)
C104 0.0200(9) 0.0138(9) 0.0168(8) 0.0030(7) 0.0029(7) 0.0025(7)
C105 0.0158(9) 0.0171(9) 0.0154(8) 0.0028(7) 0.0029(7) 0.0026(7)
C111 0.0169(9) 0.0259(10) 0.0111(8) 0.0031(7) 0.0024(7) 0.0017(7)
C112 0.0208(10) 0.0264(10) 0.0150(8) 0.0012(7) 0.0015(7) 0.0051(8)
C113 0.0291(11) 0.0372(12) 0.0182(9) 0.0036(8) 0.0010(8) 0.0145(9)
C114 0.0211(11) 0.0558(15) 0.0181(10) 0.0044(9) -0.0005(8) 0.0109(10)
C115 0.0187(10) 0.0553(15) 0.0221(10) 0.0062(9) -0.0011(8) -0.0077(9)
C116 0.0264(11) 0.0329(11) 0.0214(9) 0.0072(8) 0.0010(8) -0.0032(9)
C121 0.0197(9) 0.0122(8) 0.0153(8) 0.0015(7) 0.0031(7) 0.0044(7)
C122 0.0186(9) 0.0172(9) 0.0197(9) 0.0040(7) 0.0031(7) 0.0032(7)
C123 0.0191(10) 0.0204(10) 0.0291(10) 0.0068(8) 0.0069(8) 0.0005(7)
C124 0.0294(11) 0.0202(10) 0.0218(9) 0.0078(8) 0.0095(8) 0.0069(8)
C125 0.0279(11) 0.0224(10) 0.0181(9) 0.0076(7) 0.0028(8) 0.0090(8)
C126 0.0194(9) 0.0176(9) 0.0178(9) 0.0024(7) 0.0019(7) 0.0039(7)
C127 0.0198(10) 0.0306(11) 0.0319(11) 0.0135(9) -0.0009(8) 0.0013(8)
C128 0.0388(12) 0.0312(12) 0.0317(11) 0.0170(9) 0.0132(9) 0.0079(9)
C129 0.0209(10) 0.0330(11) 0.0213(9) 0.0098(8) -0.0035(8) 0.0003(8)
C131 0.0205(10) 0.0226(10) 0.0129(8) 0.0038(7) -0.0005(7) -0.0021(7)
C132 0.0263(10) 0.0229(10) 0.0198(9) 0.0046(8) -0.0015(8) -0.0012(8)
C133 0.0363(12) 0.0266(11) 0.0200(9) 0.0077(8) -0.0031(8) -0.0092(9)
C134 0.0334(12) 0.0358(12) 0.0142(9) 0.0037(8) 0.0030(8) -0.0100(9)
C135 0.0297(11) 0.0382(12) 0.0212(10) 0.0053(9) 0.0092(8) 0.0027(9)
C136 0.0295(11) 0.0285(11) 0.0219(9) 0.0084(8) 0.0071(8) 0.0051(8)
C141 0.0237(10) 0.0143(9) 0.0168(8) 0.0061(7) -0.0019(7) 0.0043(7)
C142 0.0244(10) 0.0278(11) 0.0200(9) 0.0032(8) 0.0019(8) 0.0008(8)
C143 0.0360(12) 0.0278(11) 0.0160(9) 0.0003(8) 0.0012(8) 0.0050(9)
C144 0.0356(12) 0.0180(10) 0.0195(9) 0.0022(7) -0.0088(8) 0.0027(8)
C145 0.0248(10) 0.0195(10) 0.0241(9) 0.0094(8) -0.0056(8) -0.0007(8)
C146 0.0233(10) 0.0188(9) 0.0172(9) 0.0065(7) 0.0000(7) 0.0049(7)
C151 0.0240(10) 0.0126(9) 0.0190(9) 0.0032(7) -0.0010(7) 0.0035(7)
C152 0.0281(10) 0.0188(9) 0.0205(9) 0.0055(7) 0.0011(8) 0.0038(8)
C153 0.0386(12) 0.0252(11) 0.0232(10) 0.0089(8) -0.0048(9) 0.0077(9)
C154 0.0278(12) 0.0356(12) 0.0429(12) 0.0159(10) -0.0086(9) 0.0097(9)
C155 0.0296(11) 0.0257(10) 0.0243(10) 0.0105(8) 0.0041(8) 0.0113(8)
C156 0.0271(11) 0.0382(13) 0.0458(13) 0.0172(10) 0.0071(10) 0.0127(9)
C161 0.0289(10) 0.0174(9) 0.0155(8) 0.0038(7) -0.0052(7) 0.0030(8)
C162 0.0401(12) 0.0222(10) 0.0243(10) 0.0060(8) 0.0024(9) 0.0070(9)
C163 0.0555(15) 0.0224(11) 0.0285(11) 0.0029(9) 0.0011(10) 0.0156(10)
C164 0.0672(16) 0.0142(10) 0.0318(11) 0.0052(9) -0.0124(11) 0.0013(10)
C165 0.0467(14) 0.0233(11) 0.0352(12) 0.0121(9) -0.0072(10) -0.0057(10)
C166 0.0314(11) 0.0224(10) 0.0258(10) 0.0069(8) -0.0049(8) -0.0013(8)
C171 0.0200(9) 0.0132(8) 0.0147(8) 0.0052(7) -0.0004(7) 0.0040(7)
C172 0.0185(9) 0.0214(10) 0.0227(9) 0.0039(7) 0.0022(7) -0.0013(7)
C173 0.0267(11) 0.0283(11) 0.0196(9) 0.0009(8) 0.0050(8) 0.0045(8)
C174 0.0286(11) 0.0216(10) 0.0189(9) -0.0007(7) -0.0050(8) 0.0022(8)
C175 0.0184(10) 0.0256(10) 0.0280(10) 0.0052(8) -0.0052(8) -0.0022(8)
C176 0.0188(9) 0.0240(10) 0.0209(9) 0.0068(8) 0.0031(7) 0.0036(8)

loop_
_atom_type_symbol
_atom_type_description
_atom_type_scat_dispersion_real
_atom_type_scat_dispersion_imag
_atom_type_scat_source
C C 0.0033 0.0016 'International Tables Vol C Tables 4.2.6.8 and 6.1.1.4'
H H 0.0000 0.0000 'International Tables Vol C Tables 4.2.6.8 and 6.1.1.4'
B B 0.0013 0.0007 'International Tables Vol C Tables 4.2.6.8 and 6.1.1.4'
N N 0.0061 0.0033 'International Tables Vol C Tables 4.2.6.8 and 6.1.1.4'
O O 0.0106 0.0060 'International Tables Vol C Tables 4.2.6.8 and 6.1.1.4'

loop_
_geom_angle_atom_site_label_1
_geom_angle_atom_site_label_2
_geom_angle_atom_site_label_3
_geom_angle
_geom_angle_site_symmetry_1
_geom_angle_site_symmetry_3
C11 N1 C1 111.35(13) . .
C11 N1 O1 104.29(12) . .
C1 N1 O1 107.20(12) . .
B1 O1 N1 111.38(13) . .
O1 B1 C21 114.67(16) . .
O1 B1 C5 119.64(16) . .
C21 B1 C5 124.82(15) . .
N1 C1 C31 104.62(13) . .
N1 C1 C2 114.12(13) . .
C31 C1 C2 113.82(13) . .
N1 C1 H1 108.0 . .
C31 C1 H1 108.0 . .
C2 C1 H1 108.0 . .
C3 C2 C41 121.04(14) . .
C3 C2 C1 127.73(15) . .
C41 C2 C1 111.24(14) . .
C2 C3 C4 125.89(14) . .
C2 C3 C51 122.09(15) . .
C4 C3 C51 111.93(14) . .
C5 C4 C61 124.03(15) . .
C5 C4 C3 121.72(15) . .
C61 C4 C3 114.06(14) . .
C4 C5 C71 123.00(16) . .
C4 C5 B1 124.65(15) . .
C71 C5 B1 111.52(14) . .
C72 C71 C76 118.33(16) . .
C72 C71 C5 122.41(16) . .
C76 C71 C5 119.03(15) . .
C65 C66 C61 120.34(17) . .
C65 C66 H66 119.8 . .
C61 C66 H66 119.8 . .
C64 C65 C66 121.10(17) . .
C64 C65 H65 119.4 . .
C66 C65 H65 119.4 . .
C16 C11 C12 120.22(15) . .
C16 C11 N1 117.13(15) . .
C12 C11 N1 122.65(15) . .
C13 C12 C11 119.65(16) . .
C13 C12 H12 120.2 . .
C11 C12 H12 120.2 . .
C15 C14 C13 119.99(16) . .
C15 C14 H14 120.0 . .
C13 C14 H14 120.0 . .
C14 C15 C16 119.99(17) . .
C14 C15 H15 120.0 . .
C16 C15 H15 120.0 . .
C11 C16 C15 119.96(17) . .
C11 C16 H16 120.0 . .
C15 C16 H16 120.0 . .
C73 C72 C71 120.67(17) . .
C73 C72 H72 119.7 . .
C71 C72 H72 119.7 . .
C22 C21 C26 118.47(16) . .
C22 C21 B1 124.35(15) . .
C26 C21 B1 117.06(15) . .
C23 C22 C21 120.08(16) . .
C23 C22 C27 119.17(15) . .
C21 C22 C27 120.74(16) . .
C24 C23 C22 121.85(16) . .
C24 C23 H23 119.1 . .
C22 C23 H23 119.1 . .
C23 C24 C25 117.80(16) . .
C23 C24 C28 121.84(16) . .
C25 C24 C28 120.35(16) . .
C26 C25 C24 121.99(16) . .
C26 C25 H25 119.0 . .
C24 C25 H25 119.0 . .
C25 C26 C21 119.76(16) . .
C25 C26 C29 119.24(15) . .
C21 C26 C29 120.99(15) . .
C22 C27 H27A 109.5 . .
C22 C27 H27B 109.5 . .
H27A C27 H27B 109.5 . .
C22 C27 H27C 109.5 . .
H27A C27 H27C 109.5 . .
H27B C27 H27C 109.5 . .
C24 C28 H28A 109.5 . .
C24 C28 H28B 109.5 . .
H28A C28 H28B 109.5 . .
C24 C28 H28C 109.5 . .
H28A C28 H28C 109.5 . .
H28B C28 H28C 109.5 . .
C26 C29 H29A 109.5 . .
C26 C29 H29B 109.5 . .
H29A C29 H29B 109.5 . .
C26 C29 H29C 109.5 . .
H29A C29 H29C 109.5 . .
H29B C29 H29C 109.5 . .
C12 C13 C14 120.15(17) . .
C12 C13 H13 119.9 . .
C14 C13 H13 119.9 . .
C32 C31 C36 118.91(17) . .
C32 C31 C1 120.96(16) . .
C36 C31 C1 119.82(15) . .
C31 C32 C33 120.31(18) . .
C31 C32 H32 119.8 . .
C33 C32 H32 119.8 . .
C75 C76 C71 120.70(17) . .
C75 C76 H76 119.7 . .
C71 C76 H76 119.7 . .
C74 C75 C76 120.01(18) . .
C74 C75 H75 120.0 . .
C76 C75 H75 120.0 . .
C75 C74 C73 120.08(18) . .
C75 C74 H74 120.0 . .
C73 C74 H74 120.0 . .
C72 C73 C74 120.20(18) . .
C72 C73 H73 119.9 . .
C74 C73 H73 119.9 . .
C63 C64 C65 119.19(18) . .
C63 C64 H64 120.4 . .
C65 C64 H64 120.4 . .
C64 C63 C62 119.74(17) . .
C64 C63 H63 120.1 . .
C62 C63 H63 120.1 . .
C63 C62 C61 122.54(17) . .
C63 C62 H62 118.7 . .
C61 C62 H62 118.7 . .
C62 C61 C66 117.04(16) . .
C62 C61 C4 120.44(15) . .
C66 C61 C4 122.41(15) . .
C55 C56 C51 121.77(16) . .
C55 C56 H56 119.1 . .
C51 C56 H56 119.1 . .
C54 C55 C56 119.62(16) . .
C54 C55 H55 120.2 . .
C56 C55 H55 120.2 . .
C55 C54 C53 119.54(16) . .
C55 C54 H54 120.2 . .
C53 C54 H54 120.2 . .
C54 C53 C52 120.83(17) . .
C54 C53 H53 119.6 . .
C52 C53 H53 119.6 . .
C53 C52 C51 120.50(16) . .
C53 C52 H52 119.7 . .
C51 C52 H52 119.7 . .
C56 C51 C52 117.73(15) . .
C56 C51 C3 119.57(15) . .
C52 C51 C3 122.22(15) . .
C45 C46 C41 121.09(17) . .
C45 C46 H46 119.5 . .
C41 C46 H46 119.5 . .
C44 C45 C46 120.21(17) . .
C44 C45 H45 119.9 . .
C46 C45 H45 119.9 . .
C43 C44 C45 119.64(17) . .
C43 C44 H44 120.2 . .
C45 C44 H44 120.2 . .
C44 C43 C42 120.17(17) . .
C44 C43 H43 119.9 . .
C42 C43 H43 119.9 . .
C43 C42 C41 120.95(17) . .
C43 C42 H42 119.5 . .
C41 C42 H42 119.5 . .
C46 C41 C42 117.93(16) . .
C46 C41 C2 120.59(15) . .
C42 C41 C2 121.34(15) . .
C35 C36 C31 120.83(17) . .
C35 C36 H36 119.6 . .
C31 C36 H36 119.6 . .
C36 C35 C34 119.75(19) . .
C36 C35 H35 120.1 . .
C34 C35 H35 120.1 . .
C33 C34 C35 120.09(18) . .
C33 C34 H34 120.0 . .
C35 C34 H34 120.0 . .
C34 C33 C32 120.09(18) . .
C34 C33 H33 120.0 . .
C32 C33 H33 120.0 . .
C111 N101 O101 102.69(12) . .
C111 N101 C101 111.55(13) . .
O101 N101 C101 104.45(12) . .
B101 O101 N101 115.13(13) . .
O101 B101 C105 120.28(15) . .
O101 B101 C121 112.52(15) . .
C105 B101 C121 126.78(15) . .
N101 C101 C102 114.11(13) . .
N101 C101 C131 108.35(13) . .
C102 C101 C131 111.48(14) . .
N101 C101 H101 107.5 . .
C102 C101 H101 107.5 . .
C131 C101 H101 107.5 . .
C103 C102 C141 120.77(16) . .
C103 C102 C101 127.92(15) . .
C141 C102 C101 111.25(14) . .
C102 C103 C104 128.59(16) . .
C102 C103 C151 119.10(15) . .
C104 C103 C151 112.30(14) . .
C105 C104 C103 123.71(15) . .
C105 C104 C161 118.85(15) . .
C103 C104 C161 116.97(14) . .
C104 C105 C171 120.56(15) . .
C104 C105 B101 124.90(15) . .
C171 C105 B101 114.26(14) . .
C116 C111 C112 119.95(17) . .
C116 C111 N101 117.39(16) . .
C112 C111 N101 122.65(16) . .
C113 C112 C111 120.29(18) . .
C113 C112 H112 119.9 . .
C111 C112 H112 119.9 . .
C114 C113 C112 120.3(2) . .
C114 C113 H113 119.8 . .
C112 C113 H113 119.8 . .
C115 C114 C113 119.58(19) . .
C115 C114 H114 120.2 . .
C113 C114 H114 120.2 . .
C114 C115 C116 120.81(19) . .
C114 C115 H115 119.6 . .
C116 C115 H115 119.6 . .
C111 C116 C115 119.01(19) . .
C111 C116 H116 120.5 . .
C115 C116 H116 120.5 . .
C122 C121 C126 118.67(15) . .
C122 C121 B101 124.25(15) . .
C126 C121 B101 117.06(15) . .
C123 C122 C121 120.08(16) . .
C123 C122 C127 119.13(16) . .
C121 C122 C127 120.79(15) . .
C124 C123 C122 121.44(17) . .
C124 C123 H123 119.3 . .
C122 C123 H123 119.3 . .
C123 C124 C125 118.04(16) . .
C123 C124 C128 121.92(18) . .
C125 C124 C128 120.04(17) . .
C126 C125 C124 122.07(17) . .
C126 C125 H125 119.0 . .
C124 C125 H125 119.0 . .
C125 C126 C121 119.63(16) . .
C125 C126 C129 119.05(16) . .
C121 C126 C129 121.31(15) . .
C122 C127 H12A 109.5 . .
C122 C127 H12B 109.5 . .
H12A C127 H12B 109.5 . .
C122 C127 H12C 109.5 . .
H12A C127 H12C 109.5 . .
H12B C127 H12C 109.5 . .
C124 C128 H12D 109.5 . .
C124 C128 H12E 109.5 . .
H12D C128 H12E 109.5 . .
C124 C128 H12F 109.5 . .
H12D C128 H12F 109.5 . .
H12E C128 H12F 109.5 . .
C126 C129 H12G 109.5 . .
C126 C129 H12H 109.5 . .
H12G C129 H12H 109.5 . .
C126 C129 H12I 109.5 . .
H12G C129 H12I 109.5 . .
H12H C129 H12I 109.5 . .
C132 C131 C136 118.77(17) . .
C132 C131 C101 121.57(16) . .
C136 C131 C101 119.65(16) . .
C131 C132 C133 120.45(18) . .
C131 C132 H132 119.8 . .
C133 C132 H132 119.8 . .
C134 C133 C132 119.90(19) . .
C134 C133 H133 120.1 . .
C132 C133 H133 120.1 . .
C133 C134 C135 120.08(18) . .
C133 C134 H134 120.0 . .
C135 C134 H134 120.0 . .
C134 C135 C136 120.32(19) . .
C134 C135 H135 119.8 . .
C136 C135 H135 119.8 . .
C135 C136 C131 120.47(18) . .
C135 C136 H136 119.8 . .
C131 C136 H136 119.8 . .
C142 C141 C146 117.27(16) . .
C142 C141 C102 122.36(16) . .
C146 C141 C102 120.25(15) . .
C143 C142 C141 121.17(18) . .
C143 C142 H142 119.4 . .
C141 C142 H142 119.4 . .
C144 C143 C142 120.59(17) . .
C144 C143 H143 119.7 . .
C142 C143 H143 119.7 . .
C143 C144 C145 119.12(17) . .
C143 C144 H144 120.4 . .
C145 C144 H144 120.4 . .
C144 C145 C146 120.35(18) . .
C144 C145 H145 119.8 . .
C146 C145 H145 119.8 . .
C145 C146 C141 121.46(16) . .
C145 C146 H146 119.3 . .
C141 C146 H146 119.3 . .
C155 C151 C152 118.13(17) . .
C155 C151 C103 121.44(16) . .
C152 C151 C103 120.43(16) . .
C153 C152 C151 120.87(18) . .
C153 C152 H152 119.6 . .
C151 C152 H152 119.6 . .
C154 C153 C152 120.15(18) . .
C154 C153 H153 119.9 . .
C152 C153 H153 119.9 . .
C153 C154 C156 119.58(19) . .
C153 C154 H154 120.2 . .
C156 C154 H154 120.2 . .
C156 C155 C151 121.15(18) . .
C156 C155 H155 119.4 . .
C151 C155 H155 119.4 . .
C154 C156 C155 120.06(19) . .
C154 C156 H156 120.0 . .
C155 C156 H156 120.0 . .
C166 C161 C162 117.85(17) . .
C166 C161 C104 121.09(17) . .
C162 C161 C104 120.79(17) . .
C163 C162 C161 120.9(2) . .
C163 C162 H162 119.6 . .
C161 C162 H162 119.6 . .
C164 C163 C162 120.3(2) . .
C164 C163 H163 119.8 . .
C162 C163 H163 119.8 . .
C165 C164 C163 119.66(19) . .
C165 C164 H164 120.2 . .
C163 C164 H164 120.2 . .
C164 C165 C166 120.0(2) . .
C164 C165 H165 120.0 . .
C166 C165 H165 120.0 . .
C161 C166 C165 121.25(19) . .
C161 C166 H166 119.4 . .
C165 C166 H166 119.4 . .
C176 C171 C172 118.21(15) . .
C176 C171 C105 120.12(15) . .
C172 C171 C105 121.65(15) . .
C173 C172 C171 120.55(17) . .
C173 C172 H172 119.7 . .
C171 C172 H172 119.7 . .
C174 C173 C172 120.41(17) . .
C174 C173 H173 119.8 . .
C172 C173 H173 119.8 . .
C175 C174 C173 119.67(17) . .
C175 C174 H174 120.2 . .
C173 C174 H174 120.2 . .
C174 C175 C176 120.23(17) . .
C174 C175 H175 119.9 . .
C176 C175 H175 119.9 . .
C175 C176 C171 120.83(16) . .
C175 C176 H176 119.6 . .
C171 C176 H176 119.6 . .

loop_
_geom_bond_atom_site_label_1
_geom_bond_atom_site_label_2
_geom_bond_distance
_geom_bond_site_symmetry_2
N1 C11 1.458(2) .
N1 C1 1.477(2) .
N1 O1 1.4810(17) .
O1 B1 1.360(2) .
B1 C21 1.583(3) .
B1 C5 1.586(3) .
C1 C31 1.532(2) .
C1 C2 1.544(2) .
C1 H1 1.0000 .
C2 C3 1.359(2) .
C2 C41 1.500(2) .
C3 C4 1.503(2) .
C3 C51 1.505(2) .
C4 C5 1.357(2) .
C4 C61 1.501(2) .
C5 C71 1.498(2) .
C71 C72 1.395(2) .
C71 C76 1.398(2) .
C66 C65 1.389(3) .
C66 C61 1.402(2) .
C66 H66 0.9500 .
C65 C64 1.383(3) .
C65 H65 0.9500 .
C11 C16 1.385(2) .
C11 C12 1.390(2) .
C12 C13 1.383(2) .
C12 H12 0.9500 .
C14 C15 1.382(3) .
C14 C13 1.393(3) .
C14 H14 0.9500 .
C15 C16 1.388(2) .
C15 H15 0.9500 .
C16 H16 0.9500 .
C72 C73 1.382(3) .
C72 H72 0.9500 .
C21 C22 1.399(2) .
C21 C26 1.417(2) .
C22 C23 1.398(2) .
C22 C27 1.506(2) .
C23 C24 1.386(3) .
C23 H23 0.9500 .
C24 C25 1.393(2) .
C24 C28 1.510(2) .
C25 C26 1.389(2) .
C25 H25 0.9500 .
C26 C29 1.511(2) .
C27 H27A 0.9800 .
C27 H27B 0.9800 .
C27 H27C 0.9800 .
C28 H28A 0.9800 .
C28 H28B 0.9800 .
C28 H28C 0.9800 .
C29 H29A 0.9800 .
C29 H29B 0.9800 .
C29 H29C 0.9800 .
C13 H13 0.9500 .
C31 C32 1.389(2) .
C31 C36 1.393(3) .
C32 C33 1.395(3) .
C32 H32 0.9500 .
C76 C75 1.386(3) .
C76 H76 0.9500 .
C75 C74 1.378(3) .
C75 H75 0.9500 .
C74 C73 1.382(3) .
C74 H74 0.9500 .
C73 H73 0.9500 .
C64 C63 1.377(3) .
C64 H64 0.9500 .
C63 C62 1.379(3) .
C63 H63 0.9500 .
C62 C61 1.391(2) .
C62 H62 0.9500 .
C56 C55 1.388(2) .
C56 C51 1.391(2) .
C56 H56 0.9500 .
C55 C54 1.379(3) .
C55 H55 0.9500 .
C54 C53 1.383(3) .
C54 H54 0.9500 .
C53 C52 1.385(2) .
C53 H53 0.9500 .
C52 C51 1.396(2) .
C52 H52 0.9500 .
C46 C45 1.390(3) .
C46 C41 1.393(2) .
C46 H46 0.9500 .
C45 C44 1.384(3) .
C45 H45 0.9500 .
C44 C43 1.383(3) .
C44 H44 0.9500 .
C43 C42 1.391(3) .
C43 H43 0.9500 .
C42 C41 1.399(2) .
C42 H42 0.9500 .
C36 C35 1.384(3) .
C36 H36 0.9500 .
C35 C34 1.387(3) .
C35 H35 0.9500 .
C34 C33 1.379(3) .
C34 H34 0.9500 .
C33 H33 0.9500 .
N101 C111 1.458(2) .
N101 O101 1.4802(18) .
N101 C101 1.486(2) .
O101 B101 1.359(2) .
B101 C105 1.563(3) .
B101 C121 1.577(3) .
C101 C102 1.533(2) .
C101 C131 1.534(2) .
C101 H101 1.0000 .
C102 C103 1.361(2) .
C102 C141 1.502(2) .
C103 C104 1.503(2) .
C103 C151 1.503(2) .
C104 C105 1.351(2) .
C104 C161 1.509(2) .
C105 C171 1.496(2) .
C111 C116 1.386(3) .
C111 C112 1.389(3) .
C112 C113 1.383(3) .
C112 H112 0.9500 .
C113 C114 1.381(3) .
C113 H113 0.9500 .
C114 C115 1.378(3) .
C114 H114 0.9500 .
C115 C116 1.402(3) .
C115 H115 0.9500 .
C116 H116 0.9500 .
C121 C122 1.401(2) .
C121 C126 1.414(2) .
C122 C123 1.399(2) .
C122 C127 1.508(2) .
C123 C124 1.388(3) .
C123 H123 0.9500 .
C124 C125 1.391(3) .
C124 C128 1.511(2) .
C125 C126 1.387(2) .
C125 H125 0.9500 .
C126 C129 1.515(3) .
C127 H12A 0.9800 .
C127 H12B 0.9800 .
C127 H12C 0.9800 .
C128 H12D 0.9800 .
C128 H12E 0.9800 .
C128 H12F 0.9800 .
C129 H12G 0.9800 .
C129 H12H 0.9800 .
C129 H12I 0.9800 .
C131 C132 1.390(3) .
C131 C136 1.393(3) .
C132 C133 1.397(3) .
C132 H132 0.9500 .
C133 C134 1.378(3) .
C133 H133 0.9500 .
C134 C135 1.379(3) .
C134 H134 0.9500 .
C135 C136 1.386(3) .
C135 H135 0.9500 .
C136 H136 0.9500 .
C141 C142 1.394(2) .
C141 C146 1.401(3) .
C142 C143 1.392(3) .
C142 H142 0.9500 .
C143 C144 1.383(3) .
C143 H143 0.9500 .
C144 C145 1.383(3) .
C144 H144 0.9500 .
C145 C146 1.387(2) .
C145 H145 0.9500 .
C146 H146 0.9500 .
C151 C155 1.386(3) .
C151 C152 1.395(2) .
C152 C153 1.386(3) .
C152 H152 0.9500 .
C153 C154 1.382(3) .
C153 H153 0.9500 .
C154 C156 1.384(3) .
C154 H154 0.9500 .
C155 C156 1.386(3) .
C155 H155 0.9500 .
C156 H156 0.9500 .
C161 C166 1.387(3) .
C161 C162 1.390(3) .
C162 C163 1.389(3) .
C162 H162 0.9500 .
C163 C164 1.376(3) .
C163 H163 0.9500 .
C164 C165 1.374(3) .
C164 H164 0.9500 .
C165 C166 1.391(3) .
C165 H165 0.9500 .
C166 H166 0.9500 .
C171 C176 1.392(2) .
C171 C172 1.395(2) .
C172 C173 1.383(3) .
C172 H172 0.9500 .
C173 C174 1.380(3) .
C173 H173 0.9500 .
C174 C175 1.377(3) .
C174 H174 0.9500 .
C175 C176 1.384(3) .
C175 H175 0.9500 .
C176 H176 0.9500 .

loop_
_geom_torsion_atom_site_label_1
_geom_torsion_atom_site_label_2
_geom_torsion_atom_site_label_3
_geom_torsion_atom_site_label_4
_geom_torsion
_geom_torsion_site_symmetry_1
_geom_torsion_site_symmetry_2
_geom_torsion_site_symmetry_3
_geom_torsion_site_symmetry_4
C11 N1 O1 B1 -133.02(14) . . . .
C1 N1 O1 B1 108.81(14) . . . .
N1 O1 B1 C21 159.15(13) . . . .
N1 O1 B1 C5 -10.7(2) . . . .
C11 N1 C1 C31 65.76(16) . . . .
O1 N1 C1 C31 179.23(11) . . . .
C11 N1 C1 C2 -169.20(13) . . . .
O1 N1 C1 C2 -55.72(17) . . . .
N1 C1 C2 C3 -37.1(2) . . . .
C31 C1 C2 C3 82.9(2) . . . .
N1 C1 C2 C41 142.76(14) . . . .
C31 C1 C2 C41 -97.24(17) . . . .
C41 C2 C3 C4 -170.86(15) . . . .
C1 C2 C3 C4 9.0(3) . . . .
C41 C2 C3 C51 13.0(2) . . . .
C1 C2 C3 C51 -167.13(15) . . . .
C2 C3 C4 C5 57.9(2) . . . .
C51 C3 C4 C5 -125.61(16) . . . .
C2 C3 C4 C61 -126.92(17) . . . .
C51 C3 C4 C61 49.52(18) . . . .
C61 C4 C5 C71 12.5(2) . . . .
C3 C4 C5 C71 -172.84(15) . . . .
C61 C4 C5 B1 -178.81(15) . . . .
C3 C4 C5 B1 -4.2(2) . . . .
O1 B1 C5 C4 -59.1(2) . . . .
C21 B1 C5 C4 132.14(18) . . . .
O1 B1 C5 C71 110.68(17) . . . .
C21 B1 C5 C71 -58.1(2) . . . .
C4 C5 C71 C72 -128.26(18) . . . .
B1 C5 C71 C72 61.8(2) . . . .
C4 C5 C71 C76 57.4(2) . . . .
B1 C5 C71 C76 -112.60(17) . . . .
C61 C66 C65 C64 0.9(3) . . . .
C1 N1 C11 C16 -124.45(16) . . . .
O1 N1 C11 C16 120.27(15) . . . .
C1 N1 C11 C12 55.9(2) . . . .
O1 N1 C11 C12 -59.38(19) . . . .
C16 C11 C12 C13 2.4(3) . . . .
N1 C11 C12 C13 -177.95(15) . . . .
C13 C14 C15 C16 0.9(3) . . . .
C12 C11 C16 C15 -2.0(3) . . . .
N1 C11 C16 C15 178.36(16) . . . .
C14 C15 C16 C11 0.3(3) . . . .
C76 C71 C72 C73 0.7(3) . . . .
C5 C71 C72 C73 -173.69(16) . . . .
O1 B1 C21 C22 116.42(18) . . . .
C5 B1 C21 C22 -74.3(2) . . . .
O1 B1 C21 C26 -67.7(2) . . . .
C5 B1 C21 C26 101.51(19) . . . .
C26 C21 C22 C23 -0.8(2) . . . .
B1 C21 C22 C23 174.96(16) . . . .
C26 C21 C22 C27 178.47(16) . . . .
B1 C21 C22 C27 -5.7(3) . . . .
C21 C22 C23 C24 -1.1(3) . . . .
C27 C22 C23 C24 179.62(17) . . . .
C22 C23 C24 C25 1.6(3) . . . .
C22 C23 C24 C28 -178.35(17) . . . .
C23 C24 C25 C26 -0.2(3) . . . .
C28 C24 C25 C26 179.72(17) . . . .
C24 C25 C26 C21 -1.6(3) . . . .
C24 C25 C26 C29 179.36(17) . . . .
C22 C21 C26 C25 2.1(2) . . . .
B1 C21 C26 C25 -173.96(16) . . . .
C22 C21 C26 C29 -178.88(16) . . . .
B1 C21 C26 C29 5.0(2) . . . .
C11 C12 C13 C14 -1.2(3) . . . .
C15 C14 C13 C12 -0.4(3) . . . .
N1 C1 C31 C32 -115.36(17) . . . .
C2 C1 C31 C32 119.41(17) . . . .
N1 C1 C31 C36 58.21(18) . . . .
C2 C1 C31 C36 -67.0(2) . . . .
C36 C31 C32 C33 0.9(2) . . . .
C1 C31 C32 C33 174.48(15) . . . .
C72 C71 C76 C75 -0.5(2) . . . .
C5 C71 C76 C75 174.12(16) . . . .
C71 C76 C75 C74 -0.5(3) . . . .
C76 C75 C74 C73 1.2(3) . . . .
C71 C72 C73 C74 0.0(3) . . . .
C75 C74 C73 C72 -1.0(3) . . . .
C66 C65 C64 C63 -1.7(3) . . . .
C65 C64 C63 C62 0.4(3) . . . .
C64 C63 C62 C61 1.7(3) . . . .
C63 C62 C61 C66 -2.4(2) . . . .
C63 C62 C61 C4 -178.50(16) . . . .
C65 C66 C61 C62 1.1(2) . . . .
C65 C66 C61 C4 177.12(16) . . . .
C5 C4 C61 C62 -148.86(17) . . . .
C3 C4 C61 C62 36.1(2) . . . .
C5 C4 C61 C66 35.2(2) . . . .
C3 C4 C61 C66 -139.78(16) . . . .
C51 C56 C55 C54 0.1(3) . . . .
C56 C55 C54 C53 -0.2(3) . . . .
C55 C54 C53 C52 0.4(3) . . . .
C54 C53 C52 C51 -0.5(3) . . . .
C55 C56 C51 C52 -0.2(3) . . . .
C55 C56 C51 C3 -172.49(16) . . . .
C53 C52 C51 C56 0.4(3) . . . .
C53 C52 C51 C3 172.46(16) . . . .
C2 C3 C51 C56 -143.53(17) . . . .
C4 C3 C51 C56 39.9(2) . . . .
C2 C3 C51 C52 44.6(2) . . . .
C4 C3 C51 C52 -132.04(17) . . . .
C41 C46 C45 C44 -0.7(3) . . . .
C46 C45 C44 C43 0.3(3) . . . .
C45 C44 C43 C42 0.1(3) . . . .
C44 C43 C42 C41 -0.1(3) . . . .
C45 C46 C41 C42 0.6(2) . . . .
C45 C46 C41 C2 176.41(15) . . . .
C43 C42 C41 C46 -0.2(2) . . . .
C43 C42 C41 C2 -175.97(16) . . . .
C3 C2 C41 C46 51.7(2) . . . .
C1 C2 C41 C46 -128.16(16) . . . .
C3 C2 C41 C42 -132.69(18) . . . .
C1 C2 C41 C42 47.5(2) . . . .
C32 C31 C36 C35 -2.1(2) . . . .
C1 C31 C36 C35 -175.84(15) . . . .
C31 C36 C35 C34 2.2(3) . . . .
C36 C35 C34 C33 -1.0(3) . . . .
C35 C34 C33 C32 -0.2(3) . . . .
C31 C32 C33 C34 0.3(3) . . . .
C111 N101 O101 B101 -133.94(14) . . . .
C101 N101 O101 B101 109.53(15) . . . .
N101 O101 B101 C105 -10.4(2) . . . .
N101 O101 B101 C121 162.65(12) . . . .
C111 N101 C101 C102 -171.52(14) . . . .
O101 N101 C101 C102 -61.30(17) . . . .
C111 N101 C101 C131 63.66(18) . . . .
O101 N101 C101 C131 173.88(13) . . . .
N101 C101 C102 C103 -31.4(2) . . . .
C131 C101 C102 C103 91.8(2) . . . .
N101 C101 C102 C141 151.39(14) . . . .
C131 C101 C102 C141 -85.48(17) . . . .
C141 C102 C103 C104 -167.97(16) . . . .
C101 C102 C103 C104 15.0(3) . . . .
C141 C102 C103 C151 12.3(2) . . . .
C101 C102 C103 C151 -164.69(16) . . . .
C102 C103 C104 C105 53.0(3) . . . .
C151 C103 C104 C105 -127.31(18) . . . .
C102 C103 C104 C161 -135.00(19) . . . .
C151 C103 C104 C161 44.7(2) . . . .
C103 C104 C105 C171 177.69(16) . . . .
C161 C104 C105 C171 5.8(2) . . . .
C103 C104 C105 B101 -8.7(3) . . . .
C161 C104 C105 B101 179.41(16) . . . .
O101 B101 C105 C104 -53.0(2) . . . .
C121 B101 C105 C104 134.96(19) . . . .
O101 B101 C105 C171 120.95(17) . . . .
C121 B101 C105 C171 -51.1(2) . . . .
O101 N101 C111 C116 141.96(14) . . . .
C101 N101 C111 C116 -106.70(17) . . . .
O101 N101 C111 C112 -38.14(19) . . . .
C101 N101 C111 C112 73.20(19) . . . .
C116 C111 C112 C113 0.6(3) . . . .
N101 C111 C112 C113 -179.26(15) . . . .
C111 C112 C113 C114 1.2(3) . . . .
C112 C113 C114 C115 -1.5(3) . . . .
C113 C114 C115 C116 0.0(3) . . . .
C112 C111 C116 C115 -2.1(3) . . . .
N101 C111 C116 C115 177.80(15) . . . .
C114 C115 C116 C111 1.8(3) . . . .
O101 B101 C121 C122 109.30(19) . . . .
C105 B101 C121 C122 -78.2(2) . . . .
O101 B101 C121 C126 -69.39(19) . . . .
C105 B101 C121 C126 103.1(2) . . . .
C126 C121 C122 C123 1.9(2) . . . .
B101 C121 C122 C123 -176.76(16) . . . .
C126 C121 C122 C127 -177.95(16) . . . .
B101 C121 C122 C127 3.4(3) . . . .
C121 C122 C123 C124 -1.7(3) . . . .
C127 C122 C123 C124 178.13(17) . . . .
C122 C123 C124 C125 -0.4(3) . . . .
C122 C123 C124 C128 179.22(17) . . . .
C123 C124 C125 C126 2.4(3) . . . .
C128 C124 C125 C126 -177.26(17) . . . .
C124 C125 C126 C121 -2.2(3) . . . .
C124 C125 C126 C129 177.21(16) . . . .
C122 C121 C126 C125 0.0(2) . . . .
B101 C121 C126 C125 178.75(15) . . . .
C122 C121 C126 C129 -179.38(16) . . . .
B101 C121 C126 C129 -0.6(2) . . . .
N101 C101 C131 C132 92.36(19) . . . .
C102 C101 C131 C132 -34.0(2) . . . .
N101 C101 C131 C136 -88.81(19) . . . .
C102 C101 C131 C136 144.83(16) . . . .
C136 C131 C132 C133 0.8(3) . . . .
C101 C131 C132 C133 179.68(16) . . . .
C131 C132 C133 C134 0.3(3) . . . .
C132 C133 C134 C135 -1.0(3) . . . .
C133 C134 C135 C136 0.5(3) . . . .
C134 C135 C136 C131 0.6(3) . . . .
C132 C131 C136 C135 -1.3(3) . . . .
C101 C131 C136 C135 179.88(16) . . . .
C103 C102 C141 C142 -137.62(18) . . . .
C101 C102 C141 C142 39.9(2) . . . .
C103 C102 C141 C146 46.5(2) . . . .
C101 C102 C141 C146 -136.06(16) . . . .
C146 C141 C142 C143 -1.0(3) . . . .
C102 C141 C142 C143 -177.02(17) . . . .
C141 C142 C143 C144 -0.9(3) . . . .
C142 C143 C144 C145 1.7(3) . . . .
C143 C144 C145 C146 -0.6(3) . . . .
C144 C145 C146 C141 -1.3(3) . . . .
C142 C141 C146 C145 2.1(3) . . . .
C102 C141 C146 C145 178.21(16) . . . .
C102 C103 C151 C155 -125.65(19) . . . .
C104 C103 C151 C155 54.6(2) . . . .
C102 C103 C151 C152 54.8(2) . . . .
C104 C103 C151 C152 -124.97(17) . . . .
C155 C151 C152 C153 1.9(3) . . . .
C103 C151 C152 C153 -178.55(16) . . . .
C151 C152 C153 C154 0.4(3) . . . .
C152 C153 C154 C156 -1.7(3) . . . .
C152 C151 C155 C156 -2.9(3) . . . .
C103 C151 C155 C156 177.50(17) . . . .
C153 C154 C156 C155 0.7(3) . . . .
C151 C155 C156 C154 1.7(3) . . . .
C105 C104 C161 C166 -110.6(2) . . . .
C103 C104 C161 C166 77.0(2) . . . .
C105 C104 C161 C162 63.3(2) . . . .
C103 C104 C161 C162 -109.16(19) . . . .
C166 C161 C162 C163 0.4(3) . . . .
C104 C161 C162 C163 -173.66(17) . . . .
C161 C162 C163 C164 0.3(3) . . . .
C162 C163 C164 C165 -0.3(3) . . . .
C163 C164 C165 C166 -0.4(3) . . . .
C162 C161 C166 C165 -1.2(3) . . . .
C104 C161 C166 C165 172.90(17) . . . .
C164 C165 C166 C161 1.2(3) . . . .
C104 C105 C171 C176 70.8(2) . . . .
B101 C105 C171 C176 -103.46(18) . . . .
C104 C105 C171 C172 -110.8(2) . . . .
B101 C105 C171 C172 75.0(2) . . . .
C176 C171 C172 C173 -3.5(3) . . . .
C105 C171 C172 C173 178.01(17) . . . .
C171 C172 C173 C174 1.6(3) . . . .
C172 C173 C174 C175 1.0(3) . . . .
C173 C174 C175 C176 -1.5(3) . . . .
C174 C175 C176 C171 -0.5(3) . . . .
C172 C171 C176 C175 3.0(3) . . . .
C105 C171 C176 C175 -178.51(17) . . . .
